data_2200621
loop_
_publ_author_name
'M. Nilofar Nissa'
'V. Rajakannan'
'Moon-Jib Kim'
'D. Velmurugan'

_publ_section_title Spiro[2-carbomethoxy-5-(4-methoxyphenyl)-3-phenylpyrrolidine-4,3'-chroman-4'-one]
_journal_issue 12
_journal_name_full 'Acta Crystallographica Section E'
_journal_page_first o1230
_journal_page_last o1232
_journal_paper_doi 10.1107/S1600536801019961
_journal_volume 57
_journal_year 2001
_chemical_formula_iupac 'C27 H25 N O5'
_chemical_formula_moiety 'C27 H25 N O5'
_chemical_formula_sum 'C27 H25 N O5'
_chemical_formula_weight 443.48
_chemical_name_common spiropyrrolidine
_chemical_name_systematic
;
Spiro[2-carbomethoxy-5-(4-methoxyphenyl)-3-phenylpyrrolidine-4,3'-chroman-
4'-one]
;
_space_group_IT_number 2
_symmetry_cell_setting triclinic
_symmetry_space_group_name_Hall '-P 1'
_symmetry_space_group_name_H-M 'P -1'
_audit_creation_method SHELXL-97
_cell_angle_alpha 95.757(5)
_cell_angle_beta 94.587(5)
_cell_angle_gamma 105.600(5)
_cell_formula_units_Z 2
_cell_length_a 6.709(5)
_cell_length_b 9.958(5)
_cell_length_c 17.743(5)
_cell_measurement_reflns_used 25
_cell_measurement_temperature 293(2)
_cell_measurement_theta_max 28.18
_cell_measurement_theta_min 19.70
_cell_volume 1128.9(11)
_computing_cell_refinement 'CAD-4 EEXPRESS '
_computing_data_collection 'CAD-4 EXPRESS (Enraf-Nonius, 1994)'
_computing_data_reduction 'XCAD4 (Harms & Wocadlo, 1995)'
_computing_molecular_graphics
;
ZORTEP (Zsolnai, 1997) and PLUTON (Spek, 1990)
;
_computing_publication_material 'SHELXL97 and PARST (Nardelli, 1983b, 1995)'
_computing_structure_refinement 'SHELXL97 (Sheldrick, 1997)'
_computing_structure_solution 'SHELXS97 (Sheldrick, 1990)'
_diffrn_ambient_temperature 293(2)
_diffrn_measured_fraction_theta_full 1.000
_diffrn_measured_fraction_theta_max 1.000
_diffrn_measurement_device_type 'Enraf Nonius CAD-4'
_diffrn_measurement_method 'non-profiled \w/2\q'
_diffrn_radiation_monochromator graphite
_diffrn_radiation_source 'fine-focus sealed tube'
_diffrn_radiation_type MoK\a
_diffrn_radiation_wavelength .71073
_diffrn_reflns_av_R_equivalents .0116
_diffrn_reflns_av_sigmaI/netI .0237
_diffrn_reflns_limit_h_max 7
_diffrn_reflns_limit_h_min -7
_diffrn_reflns_limit_k_max 11
_diffrn_reflns_limit_k_min -11
_diffrn_reflns_limit_l_max 21
_diffrn_reflns_limit_l_min 0
_diffrn_reflns_number 4080
_diffrn_reflns_theta_full 24.97
_diffrn_reflns_theta_max 24.97
_diffrn_reflns_theta_min 1.16
_diffrn_standards_decay_% <1
_diffrn_standards_interval_count 100
_diffrn_standards_interval_time 120
_diffrn_standards_number 3
_exptl_absorpt_coefficient_mu .090
_exptl_absorpt_correction_type none
_exptl_crystal_colour colourless
_exptl_crystal_density_diffrn 1.305
_exptl_crystal_density_meas ?
_exptl_crystal_density_method 'not measured'
_exptl_crystal_description prism
_exptl_crystal_F_000 468
_exptl_crystal_size_max .3
_exptl_crystal_size_mid .2
_exptl_crystal_size_min .2
_refine_diff_density_max .375
_refine_diff_density_min -.316
_refine_ls_extinction_coef .00
_refine_ls_extinction_method SHELXL
_refine_ls_goodness_of_fit_ref 1.013
_refine_ls_hydrogen_treatment constr
_refine_ls_matrix_type full
_refine_ls_number_parameters 298
_refine_ls_number_reflns 3942
_refine_ls_number_restraints 0
_refine_ls_restrained_S_all 1.013
_refine_ls_R_factor_all .0695
_refine_ls_R_factor_gt .0433
_refine_ls_shift/su_max <0.001
_refine_ls_shift/su_mean .000
_refine_ls_structure_factor_coef Fsqd
_refine_ls_weighting_details 'w = 1/[\s^2^(Fo^2^)+(0.0663P)^2^+0.2895P] where P = (Fo^2^+2Fc^2^)/3'
_refine_ls_weighting_scheme calc
_refine_ls_wR_factor_ref .1280
_reflns_number_gt 2907
_reflns_number_total 3942
_reflns_threshold_expression I>2\s(I)
_cod_data_source_file cf6118.cif
_cod_data_source_block I
_cod_depositor_comments
;
The following automatic conversions were performed:
'_symmetry_cell_setting' value 'Triclinic' changed to 'triclinic'
according to '/home/saulius/struct/CIF-dictionaries/cif_core.dic'
dictionary named 'cif_core.dic' version 2.4.1 from 2010-06-29.

Automatic conversion script
Id: cif_fix_enum 1527 2010-12-29 10:47:43Z saulius 

The following automatic conversions were performed:

'_symmetry_cell_setting' value 'Triclinic' changed to 'triclinic'
according to /home/saulius/struct/CIF-dictionaries/cif_core.dic
dictionary named 'cif_core.dic' version 2.4.1 from 2010-06-29.

Automatic conversion script
Id: cif_fix_values 1715 2011-07-08 13:25:40Z adriana 

The following automatic conversions were performed:

'_exptl_crystal_density_meas' value 'none' was changed to '?' - the
value is perceived as not measured.

Automatic conversion script
Id: cif_fix_values 3008 2015-01-20 13:52:24Z robertas 

The following automatic conversions were performed:

'_refine_ls_weighting_scheme' value 'calc w =
1/[\s^2^(Fo^2^)+(0.0663P)^2^+0.2895P] where P = (Fo^2^+2Fc^2^)/3' was
changed to 'calc'. New tag '_refine_ls_weighting_details' was
created. The value of the new tag was set to 'w =
1/[\s^2^(Fo^2^)+(0.0663P)^2^+0.2895P] where P = (Fo^2^+2Fc^2^)/3'.

Automatic conversion script
Id: cif_fix_values 3143 2015-03-26 13:38:13Z robertas 
;
_cod_database_code 2200621
_cod_database_fobs_code 2200621

loop_
_symmetry_equiv_pos_as_xyz
'x, y, z'
'-x, -y, -z'

loop_
_atom_site_label
_atom_site_fract_x
_atom_site_fract_y
_atom_site_fract_z
_atom_site_U_iso_or_equiv
_atom_site_adp_type
_atom_site_calc_flag
_atom_site_refinement_flags
_atom_site_occupancy
_atom_site_disorder_assembly
_atom_site_disorder_group
_atom_site_type_symbol
N1 .5945(3) .10199(17) .31080(11) .0606(5) Uani d . 1 . . N
H1 .5479 .1508 .3443 .073 Uiso calc R 1 . . H
O1 1.08592(19) .00170(15) .18918(8) .0538(4) Uani d . 1 . . O
O2 .61071(19) .14181(15) .09832(8) .0560(4) Uani d . 1 . . O
O3 1.5532(3) .39572(17) .43084(9) .0777(5) Uani d . 1 . . O
O4 .6341(3) -.1343(2) .40869(10) .0918(6) Uani d . 1 . . O
O5 .3010(3) -.1489(2) .38026(10) .0889(6) Uani d . 1 . . O
C1 .9473(3) .04826(18) .16500(10) .0389(4) Uani d . 1 . . C
C2 .7473(3) .03427(18) .20210(10) .0401(4) Uani d . 1 . . C
C3 .5740(3) .0196(2) .13778(12) .0492(5) Uani d . 1 . . C
H3A .5650 -.0625 .1019 .059 Uiso calc R 1 . . H
H3B .4419 .0057 .1588 .059 Uiso calc R 1 . . H
C4 .8180(3) .2591(2) .01203(11) .0511(5) Uani d . 1 . . C
H4 .7089 .2941 -.0042 .061 Uiso calc R 1 . . H
C5 .9994(3) .2909(2) -.02137(11) .0550(5) Uani d . 1 . . C
H5 1.0133 .3475 -.0603 .066 Uiso calc R 1 . . H
C6 1.1617(3) .2389(2) .00282(12) .0551(5) Uani d . 1 . . C
H6 1.2831 .2583 -.0209 .066 Uiso calc R 1 . . H
C7 1.1439(3) .1590(2) .06164(11) .0472(5) Uani d . 1 . . C
H7 1.2552 .1261 .0780 .057 Uiso calc R 1 . . H
C8 .9626(2) .12586(18) .09745(10) .0386(4) Uani d . 1 . . C
C9 .7977(3) .17475(19) .06983(10) .0417(4) Uani d . 1 . . C
C10 .7567(3) .1621(2) .26265(12) .0484(5) Uani d . 1 . . C
H10 .7155 .2345 .2368 .058 Uiso calc R 1 . . H
C11 .9681(3) .22694(19) .30778(11) .0488(5) Uani d . 1 . . C
C12 1.1155(3) .3331(2) .28150(13) .0576(5) Uani d . 1 . . C
H12 1.0812 .3649 .2360 .069 Uiso calc R 1 . . H
C13 1.3119(4) .3936(2) .32033(13) .0605(6) Uani d . 1 . . C
H13 1.4070 .4650 .3013 .073 Uiso calc R 1 . . H
C14 1.3648(3) .3466(2) .38766(12) .0568(5) Uani d . 1 . . C
C15 1.2208(4) .2402(2) .41463(12) .0647(6) Uani d . 1 . . C
H15 1.2562 .2075 .4597 .078 Uiso calc R 1 . . H
C16 1.0263(4) .1822(2) .37585(11) .0585(5) Uani d . 1 . . C
H16 .9314 .1116 .3955 .070 Uiso calc R 1 . . H
C17 1.7085(4) .5026(3) .40573(17) .0891(8) Uani d . 1 . . C
H17A 1.8318 .5268 .4414 .134 Uiso calc R 1 . . H
H17B 1.6592 .5840 .4021 .134 Uiso calc R 1 . . H
H17C 1.7401 .4699 .3566 .134 Uiso calc R 1 . . H
C18 .5230(3) -.0507(2) .29445(11) .0472(5) Uani d . 1 . . C
H18 .3903 -.0792 .2616 .057 Uiso calc R 1 . . H
C19 .4978(3) -.1158(2) .36737(12) .0557(5) Uani d . 1 . . C
C20 .2541(6) -.2060(5) .45149(19) .1337(15) Uani d . 1 . . C
H20A .1074 -.2252 .4553 .201 Uiso calc R 1 . . H
H20B .3297 -.1389 .4937 .201 Uiso calc R 1 . . H
H20C .2943 -.2914 .4523 .201 Uiso calc R 1 . . H
C21 .6936(3) -.08766(18) .25113(10) .0405(4) Uani d . 1 . . C
H21 .8148 -.0747 .2886 .049 Uiso calc R 1 . . H
C22 .6416(3) -.23675(19) .21189(10) .0416(4) Uani d . 1 . . C
C23 .4476(3) -.3071(2) .17283(11) .0529(5) Uani d . 1 . . C
H23 .3438 -.2614 .1699 .063 Uiso calc R 1 . . H
C24 .4065(4) -.4439(2) .13825(12) .0634(6) Uani d . 1 . . C
H24 .2763 -.4888 .1119 .076 Uiso calc R 1 . . H
C25 .5569(4) -.5136(2) .14263(14) .0682(6) Uani d . 1 . . C
H25 .5290 -.6056 .1193 .082 Uiso calc R 1 . . H
C26 .7479(4) -.4470(2) .18147(14) .0662(6) Uani d . 1 . . C
H26 .8499 -.4943 .1847 .079 Uiso calc R 1 . . H
C27 .7913(3) -.3091(2) .21620(12) .0532(5) Uani d . 1 . . C
H27 .9219 -.2651 .2425 .064 Uiso calc R 1 . . H

loop_
_atom_site_aniso_label
_atom_site_aniso_U_11
_atom_site_aniso_U_22
_atom_site_aniso_U_33
_atom_site_aniso_U_12
_atom_site_aniso_U_13
_atom_site_aniso_U_23
N1 .0665(11) .0496(10) .0751(12) .0220(8) .0406(9) .0101(9)
O1 .0386(7) .0749(9) .0608(8) .0298(7) .0098(6) .0274(7)
O2 .0343(7) .0762(9) .0730(9) .0262(6) .0166(6) .0442(8)
O3 .0783(11) .0740(11) .0668(10) .0022(9) -.0047(9) .0063(8)
O4 .0818(12) .1317(17) .0665(11) .0217(11) .0167(9) .0508(11)
O5 .0692(11) .1239(15) .0742(11) .0110(10) .0363(9) .0369(11)
C1 .0301(9) .0456(10) .0443(10) .0148(8) .0036(7) .0100(8)
C2 .0342(9) .0470(10) .0465(10) .0189(8) .0094(7) .0172(8)
C3 .0328(9) .0641(12) .0594(12) .0175(9) .0114(8) .0326(10)
C4 .0447(11) .0641(12) .0506(11) .0202(9) .0037(9) .0233(10)
C5 .0534(12) .0660(13) .0472(11) .0124(10) .0103(9) .0229(10)
C6 .0436(11) .0703(13) .0539(12) .0126(10) .0201(9) .0168(10)
C7 .0342(9) .0600(12) .0508(11) .0165(8) .0087(8) .0109(9)
C8 .0318(9) .0450(10) .0410(9) .0128(7) .0049(7) .0084(8)
C9 .0315(9) .0515(10) .0458(10) .0138(8) .0072(7) .0150(8)
C10 .0486(11) .0461(10) .0609(12) .0225(9) .0203(9) .0186(9)
C11 .0569(12) .0435(10) .0518(11) .0193(9) .0180(9) .0095(9)
C12 .0630(13) .0531(12) .0596(13) .0145(10) .0110(10) .0215(10)
C13 .0643(14) .0502(12) .0657(14) .0087(10) .0157(11) .0148(10)
C14 .0664(14) .0521(12) .0484(12) .0130(10) .0079(10) -.0022(9)
C15 .0826(16) .0658(14) .0418(11) .0126(12) .0086(11) .0098(10)
C16 .0720(14) .0561(12) .0443(11) .0082(11) .0182(10) .0090(9)
C17 .0740(17) .0837(18) .092(2) -.0029(14) -.0026(15) .0076(15)
C18 .0455(10) .0516(11) .0498(11) .0167(9) .0166(8) .0129(9)
C19 .0591(13) .0592(13) .0480(12) .0105(10) .0183(10) .0096(10)
C20 .112(2) .195(4) .081(2) -.005(3) .0513(19) .053(2)
C21 .0389(9) .0475(10) .0406(10) .0178(8) .0073(7) .0136(8)
C22 .0467(10) .0467(10) .0381(9) .0179(8) .0111(8) .0174(8)
C23 .0594(13) .0532(12) .0496(11) .0194(10) .0044(9) .0141(9)
C24 .0738(15) .0545(13) .0557(13) .0073(11) .0035(11) .0102(10)
C25 .0926(18) .0492(12) .0653(14) .0205(13) .0181(13) .0101(11)
C26 .0792(16) .0574(13) .0792(16) .0378(12) .0287(13) .0227(12)
C27 .0560(12) .0533(12) .0596(12) .0240(10) .0154(10) .0201(10)

loop_
_atom_type_symbol
_atom_type_description
_atom_type_scat_dispersion_real
_atom_type_scat_dispersion_imag
_atom_type_scat_source
C C .0033 .0016 'International Tables Vol C Tables 4.2.6.8 and 6.1.1.4'
H H .0000 .0000 'International Tables Vol C Tables 4.2.6.8 and 6.1.1.4'
N N .0061 .0033 'International Tables Vol C Tables 4.2.6.8 and 6.1.1.4'
O O .0106 .0060 'International Tables Vol C Tables 4.2.6.8 and 6.1.1.4'

loop_
_geom_angle_atom_site_label_1
_geom_angle_atom_site_label_2
_geom_angle_atom_site_label_3
_geom_angle
C18 N1 C10 111.35(14)
C18 N1 H1 124.3
C10 N1 H1 124.3
C9 O2 C3 113.97(13)
C14 O3 C17 118.50(19)
C19 O5 C20 116.5(2)
O1 C1 C8 122.21(15)
O1 C1 C2 122.82(16)
C8 C1 C2 114.97(14)
C1 C2 C3 106.62(15)
C1 C2 C21 114.60(13)
C3 C2 C21 111.58(14)
C1 C2 C10 113.52(14)
C3 C2 C10 109.97(14)
C21 C2 C10 100.56(14)
O2 C3 C2 111.66(15)
O2 C3 H3A 109.3
C2 C3 H3A 109.3
O2 C3 H3B 109.3
C2 C3 H3B 109.3
H3A C3 H3B 107.9
C5 C4 C9 119.83(17)
C5 C4 H4 120.1
C9 C4 H4 120.1
C4 C5 C6 120.05(19)
C4 C5 H5 120.0
C6 C5 H5 120.0
C7 C6 C5 120.11(17)
C7 C6 H6 119.9
C5 C6 H6 119.9
C6 C7 C8 121.34(17)
C6 C7 H7 119.3
C8 C7 H7 119.3
C7 C8 C9 117.41(16)
C7 C8 C1 121.77(15)
C9 C8 C1 120.75(15)
O2 C9 C4 117.03(15)
O2 C9 C8 121.81(16)
C4 C9 C8 121.16(16)
N1 C10 C11 112.75(17)
N1 C10 C2 102.88(14)
C11 C10 C2 114.37(14)
N1 C10 H10 108.9
C11 C10 H10 108.9
C2 C10 H10 108.9
C12 C11 C16 116.8(2)
C12 C11 C10 120.70(18)
C16 C11 C10 122.50(18)
C13 C12 C11 122.6(2)
C13 C12 H12 118.7
C11 C12 H12 118.7
C14 C13 C12 119.2(2)
C14 C13 H13 120.4
C12 C13 H13 120.4
O3 C14 C13 125.1(2)
O3 C14 C15 115.7(2)
C13 C14 C15 119.2(2)
C16 C15 C14 120.9(2)
C16 C15 H15 119.6
C14 C15 H15 119.6
C15 C16 C11 121.4(2)
C15 C16 H16 119.3
C11 C16 H16 119.3
O3 C17 H17A 109.5
O3 C17 H17B 109.5
H17A C17 H17B 109.5
O3 C17 H17C 109.5
H17A C17 H17C 109.5
H17B C17 H17C 109.5
N1 C18 C19 110.35(16)
N1 C18 C21 103.59(14)
C19 C18 C21 112.89(16)
N1 C18 H18 109.9
C19 C18 H18 109.9
C21 C18 H18 109.9
O4 C19 O5 123.9(2)
O4 C19 C18 125.90(19)
O5 C19 C18 110.22(19)
O5 C20 H20A 109.5
O5 C20 H20B 109.5
H20A C20 H20B 109.5
O5 C20 H20C 109.5
H20A C20 H20C 109.5
H20B C20 H20C 109.5
C22 C21 C18 115.78(15)
C22 C21 C2 118.47(15)
C18 C21 C2 101.17(13)
C22 C21 H21 106.9
C18 C21 H21 106.9
C2 C21 H21 106.9
C27 C22 C23 117.80(19)
C27 C22 C21 119.09(17)
C23 C22 C21 123.09(16)
C24 C23 C22 121.1(2)
C24 C23 H23 119.4
C22 C23 H23 119.4
C25 C24 C23 120.3(2)
C25 C24 H24 119.8
C23 C24 H24 119.8
C26 C25 C24 119.6(2)
C26 C25 H25 120.2
C24 C25 H25 120.2
C25 C26 C27 120.6(2)
C25 C26 H26 119.7
C27 C26 H26 119.7
C22 C27 C26 120.6(2)
C22 C27 H27 119.7
C26 C27 H27 119.7

loop_
_geom_bond_atom_site_label_1
_geom_bond_atom_site_label_2
_geom_bond_site_symmetry_2
_geom_bond_distance
_geom_bond_publ_flag
N1 C18 . 1.457(3) ?
N1 C10 . 1.474(2) ?
N1 H1 . .860 ?
O1 C1 . 1.213(2) ?
O2 C9 . 1.360(2) ?
O2 C3 . 1.438(2) ?
O3 C14 . 1.364(3) ?
O3 C17 . 1.411(3) ?
O4 C19 . 1.191(3) ?
O5 C19 . 1.317(3) ?
O5 C20 . 1.460(3) ?
C1 C8 . 1.486(2) ?
C1 C2 . 1.521(2) ?
C2 C3 . 1.529(3) ?
C2 C21 . 1.545(2) ?
C2 C10 . 1.565(3) ?
C3 H3A . .970 ?
C3 H3B . .970 ?
C4 C5 . 1.370(3) ?
C4 C9 . 1.382(3) ?
C4 H4 . .930 ?
C5 C6 . 1.382(3) ?
C5 H5 . .930 ?
C6 C7 . 1.368(3) ?
C6 H6 . .930 ?
C7 C8 . 1.394(3) ?
C7 H7 . .930 ?
C8 C9 . 1.397(2) ?
C10 C11 . 1.514(3) ?
C10 H10 . .980 ?
C11 C12 . 1.387(3) ?
C11 C16 . 1.391(3) ?
C12 C13 . 1.385(3) ?
C12 H12 . .930 ?
C13 C14 . 1.381(3) ?
C13 H13 . .930 ?
C14 C15 . 1.382(3) ?
C15 C16 . 1.371(3) ?
C15 H15 . .930 ?
C16 H16 . .930 ?
C17 H17A . .960 ?
C17 H17B . .960 ?
C17 H17C . .960 ?
C18 C19 . 1.506(3) ?
C18 C21 . 1.532(2) ?
C18 H18 . .980 ?
C20 H20A . .960 ?
C20 H20B . .960 ?
C20 H20C . .960 ?
C21 C22 . 1.512(3) ?
C21 H21 . .980 ?
C22 C27 . 1.386(3) ?
C22 C23 . 1.390(3) ?
C23 C24 . 1.382(3) ?
C23 H23 . .930 ?
C24 C25 . 1.372(3) ?
C24 H24 . .930 ?
C25 C26 . 1.367(3) ?
C25 H25 . .930 ?
C26 C27 . 1.392(3) ?
C26 H26 . .930 ?
C27 H27 . .930 ?

loop_
_geom_hbond_atom_site_label_D
_geom_hbond_atom_site_label_H
_geom_hbond_atom_site_label_A
_geom_hbond_site_symmetry_A
_geom_hbond_distance_DH
_geom_hbond_distance_HA
_geom_hbond_distance_DA
_geom_hbond_angle_DHA
C3 H3B O1 1_455 .97 2.48 3.432(3) 166.8
C7 H7 O2 1_655 .93 2.34 3.201(3) 153.0

loop_
_geom_torsion_atom_site_label_1
_geom_torsion_atom_site_label_2
_geom_torsion_atom_site_label_3
_geom_torsion_atom_site_label_4
_geom_torsion
O1 C1 C2 C3 -146.52(18)
C8 C1 C2 C3 34.6(2)
O1 C1 C2 C21 -22.5(3)
C8 C1 C2 C21 158.57(15)
O1 C1 C2 C10 92.2(2)
C8 C1 C2 C10 -86.65(18)
C9 O2 C3 C2 55.8(2)
C1 C2 C3 O2 -61.75(19)
C21 C2 C3 O2 172.43(14)
C10 C2 C3 O2 61.72(19)
C9 C4 C5 C6 -.1(3)
C4 C5 C6 C7 -1.9(3)
C5 C6 C7 C8 1.2(3)
C6 C7 C8 C9 1.4(3)
C6 C7 C8 C1 -175.37(18)
O1 C1 C8 C7 -5.1(3)
C2 C1 C8 C7 173.82(17)
O1 C1 C8 C9 178.24(18)
C2 C1 C8 C9 -2.9(2)
C3 O2 C9 C4 159.82(18)
C3 O2 C9 C8 -20.1(3)
C5 C4 C9 O2 -177.13(18)
C5 C4 C9 C8 2.8(3)
C7 C8 C9 O2 176.51(17)
C1 C8 C9 O2 -6.7(3)
C7 C8 C9 C4 -3.4(3)
C1 C8 C9 C4 173.38(18)
C18 N1 C10 C11 -112.19(18)
C18 N1 C10 C2 11.5(2)
C1 C2 C10 N1 -157.43(15)
C3 C2 C10 N1 83.23(18)
C21 C2 C10 N1 -34.54(17)
C1 C2 C10 C11 -34.8(2)
C3 C2 C10 C11 -154.15(15)
C21 C2 C10 C11 88.08(17)
N1 C10 C11 C12 -154.38(17)
C2 C10 C11 C12 88.5(2)
N1 C10 C11 C16 27.1(2)
C2 C10 C11 C16 -90.0(2)
C16 C11 C12 C13 -.2(3)
C10 C11 C12 C13 -178.87(18)
C11 C12 C13 C14 .4(3)
C17 O3 C14 C13 -.2(3)
C17 O3 C14 C15 178.9(2)
C12 C13 C14 O3 179.1(2)
C12 C13 C14 C15 .1(3)
O3 C14 C15 C16 -179.8(2)
C13 C14 C15 C16 -.6(3)
C14 C15 C16 C11 .8(3)
C12 C11 C16 C15 -.4(3)
C10 C11 C16 C15 178.25(19)
C10 N1 C18 C19 137.83(18)
C10 N1 C18 C21 16.7(2)
C20 O5 C19 O4 2.7(4)
C20 O5 C19 C18 -176.6(2)
N1 C18 C19 O4 -80.5(3)
C21 C18 C19 O4 34.9(3)
N1 C18 C19 O5 98.8(2)
C21 C18 C19 O5 -145.81(18)
N1 C18 C21 C22 -167.61(15)
C19 C18 C21 C22 73.0(2)
N1 C18 C21 C2 -38.19(18)
C19 C18 C21 C2 -157.56(16)
C1 C2 C21 C22 -65.7(2)
C3 C2 C21 C22 55.6(2)
C10 C2 C21 C22 172.19(15)
C1 C2 C21 C18 166.62(15)
C3 C2 C21 C18 -72.09(19)
C10 C2 C21 C18 44.49(16)
C18 C21 C22 C27 -137.40(18)
C2 C21 C22 C27 102.15(19)
C18 C21 C22 C23 40.9(2)
C2 C21 C22 C23 -79.5(2)
C27 C22 C23 C24 -1.2(3)
C21 C22 C23 C24 -179.51(18)
C22 C23 C24 C25 .7(3)
C23 C24 C25 C26 .0(3)
C24 C25 C26 C27 -.3(3)
C23 C22 C27 C26 .9(3)
C21 C22 C27 C26 179.28(18)
C25 C26 C27 C22 -.1(3)
